data_4112551
loop_
_publ_author_name
'Stephen Hanessian'
'Martin Tremblay'
'Jens F. W. Petersen'

_publ_contact_author_address
;
      Universit\'e de Montr\'eal
      D\'epartement de Chimie
      C.P. 6128, Succ. Centre-ville
      Montr\'eal, Qu\'ebec
      Canada, H3C 3J7
;
_publ_contact_author_email stephen.hanessian@umontreal.ca
_publ_contact_author_fax '+1 514 343 5728'
_publ_contact_author_name 'Dr Stephen Hanessian'
_publ_contact_author_phone '+1 514 343 6738'
_publ_section_title
;
 The N-Acyloxyiminium Ion Aza-Prins Route to Octahydroindoles: Total
 Synthesis and Structural Confirmation of the Antithrombotic Marine
 Natural Product Oscillarin
;
_journal_name_full 'Journal of the American Chemical Society'
_journal_page_first 6064
_journal_page_last 6071
_journal_paper_doi 10.1021/ja030669g
_journal_volume 126
_journal_year 2004
_chemical_absolute_configuration rmad
_chemical_compound_source 'Synthesized by the authors. See text'
_chemical_formula_moiety 'C18 H30 Cl N O4'
_chemical_formula_sum 'C18 H30 Cl N O4'
_chemical_formula_weight 359.88
_chemical_name_systematic
;
 ?
;
_space_group_IT_number 19
_symmetry_cell_setting orthorhombic
_symmetry_space_group_name_Hall 'P 2ac 2ab'
_symmetry_space_group_name_H-M 'P 21 21 21'
_atom_sites_solution_hydrogens geom
_atom_sites_solution_primary direct
_atom_sites_solution_secondary difmap
_audit_creation_method SHELXL-97
_cell_angle_alpha 90.00
_cell_angle_beta 90.00
_cell_angle_gamma 90.00
_cell_formula_units_Z 4
_cell_length_a 6.335(3)
_cell_length_b 9.404(2)
_cell_length_c 34.399(9)
_cell_measurement_reflns_used 25
_cell_measurement_temperature 293(2)
_cell_measurement_theta_max 25.00
_cell_measurement_theta_min 20.00
_cell_volume 2049.3(12)
_computing_cell_refinement 'CAD4 Program (Nonius 1989)'
_computing_data_collection 'Local Program'
_computing_data_reduction 'Local Program'
_computing_molecular_graphics 'XP (Bruker, 1999)'
_computing_publication_material 'UdMX (local program)'
_computing_structure_refinement 'SHELXL97 (Sheldrick, 1997)'
_computing_structure_solution 'SHELXS97 (Sheldrick, 1997)'
_diffrn_ambient_temperature 293(2)
_diffrn_detector_area_resol_mean 0.0
_diffrn_measured_fraction_theta_full 0.986
_diffrn_measured_fraction_theta_max 0.986
_diffrn_measurement_device_type 'Enraf-Nonius CAD-4'
_diffrn_measurement_method \w
_diffrn_radiation_monochromator graphite
_diffrn_radiation_source 'Sealed Tube'
_diffrn_radiation_type CuK\a
_diffrn_radiation_wavelength 1.54178
_diffrn_reflns_av_R_equivalents 0.052
_diffrn_reflns_av_sigmaI/netI 0.0630
_diffrn_reflns_limit_h_max 7
_diffrn_reflns_limit_h_min -7
_diffrn_reflns_limit_k_max 11
_diffrn_reflns_limit_k_min -11
_diffrn_reflns_limit_l_max 41
_diffrn_reflns_limit_l_min -41
_diffrn_reflns_number 3830
_diffrn_reflns_theta_full 69.98
_diffrn_reflns_theta_max 69.98
_diffrn_reflns_theta_min 2.57
_diffrn_standards_decay_% 0.04
_diffrn_standards_interval_time 60
_diffrn_standards_number 5
_exptl_absorpt_coefficient_mu 1.809
_exptl_absorpt_correction_T_max 0.7700
_exptl_absorpt_correction_T_min 0.5700
_exptl_absorpt_correction_type gaussian
_exptl_absorpt_process_details 'gaussian from crystal shape'
_exptl_crystal_colour Colourless
_exptl_crystal_density_diffrn 1.166
_exptl_crystal_density_meas ?
_exptl_crystal_description block
_exptl_crystal_F_000 776
_exptl_crystal_size_max 0.91
_exptl_crystal_size_mid 0.23
_exptl_crystal_size_min 0.16
_refine_diff_density_max 0.146
_refine_diff_density_min -0.167
_refine_diff_density_rms 0.039
_refine_ls_abs_structure_details 'Flack H D (1983), 1551 Friedel pairs'
_refine_ls_abs_structure_Flack 0.01(3)
_refine_ls_extinction_coef 0.0023(2)
_refine_ls_extinction_expression Fc^*^=kFc[1+0.001xFc^2^\l^3^/sin(2\q)]^-1/4^
_refine_ls_extinction_method SHELXL
_refine_ls_goodness_of_fit_ref 0.725
_refine_ls_hydrogen_treatment constr
_refine_ls_matrix_type full
_refine_ls_number_parameters 224
_refine_ls_number_reflns 3830
_refine_ls_number_restraints 0
_refine_ls_restrained_S_all 0.725
_refine_ls_R_factor_all 0.0769
_refine_ls_R_factor_gt 0.0438
_refine_ls_shift/su_max 0.001
_refine_ls_shift/su_mean 0.000
_refine_ls_structure_factor_coef Fsqd
_refine_ls_weighting_details 'calc w=1/[\s^2^(Fo^2^)+(0.0522P)^2^] where P=(Fo^2^+2Fc^2^)/3'
_refine_ls_weighting_scheme calc
_refine_ls_wR_factor_gt 0.0986
_refine_ls_wR_factor_ref 0.1102
_reflns_number_gt 1780
_reflns_number_total 3830
_reflns_threshold_expression >2sigma(I)
_cod_data_source_file ja030669g_3.cif
_cod_data_source_block han338
_cod_depositor_comments
;
The following automatic conversions were performed:

'_exptl_crystal_density_meas' value 'none' was changed to '?' - the
value is perceived as not measured.

Automatic conversion script
Id: cif_fix_values 3008 2015-01-20 13:52:24Z robertas 
;
_cod_database_code 4112551

loop_
_symmetry_equiv_pos_as_xyz
'x, y, z'
'x+1/2, -y+1/2, -z'
'-x, y+1/2, -z+1/2'
'-x+1/2, -y, z+1/2'

loop_
_atom_site_label
_atom_site_type_symbol
_atom_site_fract_x
_atom_site_fract_y
_atom_site_fract_z
_atom_site_U_iso_or_equiv
_atom_site_adp_type
_atom_site_occupancy
_atom_site_symmetry_multiplicity
_atom_site_calc_flag
_atom_site_refinement_flags
Cl Cl 0.30597(17) 0.52219(13) 0.74775(3) 0.1253(4) Uani 1 1 d .
O10 O 0.2337(4) 0.1168(2) 0.91616(6) 0.0979(8) Uani 1 1 d .
O11 O 0.2763(4) 0.0630(2) 0.85212(6) 0.0831(6) Uani 1 1 d .
O15 O 0.1308(3) 0.4512(3) 0.90782(6) 0.0866(7) Uani 1 1 d .
O16 O 0.3162(3) 0.4382(2) 0.96375(5) 0.0755(6) Uani 1 1 d .
N N 0.4298(4) 0.2548(3) 0.87670(7) 0.0759(8) Uani 1 1 d .
C2 C 0.5312(5) 0.2897(3) 0.83992(9) 0.0713(9) Uani 1 1 d .
H2 H 0.5865 0.2034 0.8276 0.086 Uiso 1 1 calc R
C3 C 0.3751(5) 0.3654(3) 0.81234(8) 0.0740(9) Uani 1 1 d .
H3A H 0.2782 0.2962 0.8014 0.089 Uiso 1 1 calc R
H3B H 0.2932 0.4345 0.8269 0.089 Uiso 1 1 calc R
C4 C 0.4933(5) 0.4399(4) 0.77972(9) 0.0848(10) Uani 1 1 d .
H4 H 0.5729 0.3686 0.7650 0.102 Uiso 1 1 calc R
C5 C 0.6449(6) 0.5481(4) 0.79519(10) 0.0935(11) Uani 1 1 d .
H5A H 0.5692 0.6187 0.8103 0.112 Uiso 1 1 calc R
H5B H 0.7146 0.5961 0.7738 0.112 Uiso 1 1 calc R
C6 C 0.8076(5) 0.4748(4) 0.82054(10) 0.0959(11) Uani 1 1 d .
H6A H 0.8988 0.5463 0.8319 0.115 Uiso 1 1 calc R
H6B H 0.8944 0.4140 0.8043 0.115 Uiso 1 1 calc R
C7 C 0.7127(5) 0.3854(3) 0.85307(9) 0.0801(9) Uani 1 1 d .
H7 H 0.8245 0.3243 0.8635 0.096 Uiso 1 1 calc R
C8 C 0.6144(5) 0.4663(4) 0.88687(9) 0.0843(10) Uani 1 1 d .
H8A H 0.5273 0.5441 0.8776 0.101 Uiso 1 1 calc R
H8B H 0.7224 0.5040 0.9040 0.101 Uiso 1 1 calc R
C9 C 0.4805(5) 0.3539(4) 0.90765(9) 0.0740(9) Uani 1 1 d .
H9 H 0.5655 0.3061 0.9275 0.089 Uiso 1 1 calc R
C10 C 0.3036(6) 0.1418(4) 0.88441(10) 0.0806(9) Uani 1 1 d .
C11 C 0.1607(6) -0.0691(4) 0.85343(9) 0.0811(9) Uani 1 1 d .
C12 C 0.2619(7) -0.1705(4) 0.88177(11) 0.1218(15) Uani 1 1 d .
H12A H 0.2465 -0.1343 0.9077 0.183 Uiso 1 1 calc R
H12B H 0.4092 -0.1801 0.8757 0.183 Uiso 1 1 calc R
H12C H 0.1946 -0.2617 0.8799 0.183 Uiso 1 1 calc R
C13 C -0.0692(5) -0.0406(5) 0.86346(11) 0.1206(14) Uani 1 1 d .
H13A H -0.1251 0.0297 0.8461 0.181 Uiso 1 1 calc R
H13B H -0.0788 -0.0066 0.8897 0.181 Uiso 1 1 calc R
H13C H -0.1487 -0.1270 0.8609 0.181 Uiso 1 1 calc R
C14 C 0.1826(7) -0.1242(4) 0.81223(9) 0.1060(13) Uani 1 1 d .
H14A H 0.3295 -0.1337 0.8059 0.159 Uiso 1 1 calc R
H14B H 0.1174 -0.0586 0.7946 0.159 Uiso 1 1 calc R
H14C H 0.1149 -0.2152 0.8102 0.159 Uiso 1 1 calc R
C15 C 0.2869(6) 0.4174(3) 0.92592(9) 0.0737(9) Uani 1 1 d .
C16 C 0.1445(6) 0.4927(4) 0.98924(8) 0.0783(9) Uani 1 1 d .
C17 C 0.0839(7) 0.6394(4) 0.97580(11) 0.1132(14) Uani 1 1 d .
H17A H -0.0054 0.6832 0.9949 0.170 Uiso 1 1 calc R
H17B H 0.0094 0.6328 0.9516 0.170 Uiso 1 1 calc R
H17C H 0.2089 0.6957 0.9724 0.170 Uiso 1 1 calc R
C18 C 0.2567(6) 0.4979(4) 1.02862(8) 0.0997(11) Uani 1 1 d .
H18A H 0.3006 0.4038 1.0358 0.150 Uiso 1 1 calc R
H18B H 0.1618 0.5344 1.0479 0.150 Uiso 1 1 calc R
H18C H 0.3780 0.5587 1.0268 0.150 Uiso 1 1 calc R
C19 C -0.0314(6) 0.3897(4) 0.98933(10) 0.1080(14) Uani 1 1 d .
H19A H 0.0217 0.2967 0.9954 0.162 Uiso 1 1 calc R
H19B H -0.0968 0.3883 0.9642 0.162 Uiso 1 1 calc R
H19C H -0.1335 0.4173 1.0085 0.162 Uiso 1 1 calc R

loop_
_atom_site_aniso_label
_atom_site_aniso_U_11
_atom_site_aniso_U_22
_atom_site_aniso_U_33
_atom_site_aniso_U_23
_atom_site_aniso_U_13
_atom_site_aniso_U_12
Cl 0.1198(8) 0.1651(10) 0.0909(6) 0.0396(7) -0.0119(6) 0.0070(8)
O10 0.127(2) 0.1044(18) 0.0618(12) 0.0043(12) 0.0113(14) -0.0243(16)
O11 0.1056(17) 0.0756(13) 0.0680(13) -0.0008(11) 0.0076(13) -0.0172(14)
O15 0.0752(15) 0.1125(19) 0.0720(13) -0.0002(13) -0.0123(12) 0.0108(15)
O16 0.0799(14) 0.0866(14) 0.0602(11) -0.0039(11) -0.0075(11) 0.0029(13)
N 0.092(2) 0.0778(18) 0.0580(15) -0.0025(14) 0.0026(15) -0.0051(17)
C2 0.069(2) 0.076(2) 0.069(2) -0.0005(16) 0.0058(16) 0.0067(18)
C3 0.067(2) 0.087(2) 0.0677(18) 0.0036(18) 0.0034(16) -0.0054(19)
C4 0.086(2) 0.100(3) 0.068(2) 0.013(2) 0.0040(18) 0.011(2)
C5 0.088(3) 0.101(3) 0.092(2) 0.013(2) 0.015(2) -0.007(3)
C6 0.071(2) 0.107(3) 0.110(3) -0.004(2) 0.008(2) -0.003(2)
C7 0.066(2) 0.086(2) 0.089(2) 0.0002(19) -0.003(2) 0.007(2)
C8 0.082(2) 0.090(3) 0.081(2) -0.003(2) -0.0067(19) -0.005(2)
C9 0.077(2) 0.079(2) 0.0657(19) -0.0040(18) -0.0090(17) 0.0040(19)
C10 0.096(3) 0.076(2) 0.069(2) 0.0020(19) 0.001(2) -0.001(2)
C11 0.087(3) 0.079(2) 0.077(2) -0.0013(19) 0.008(2) -0.007(2)
C12 0.145(4) 0.090(3) 0.131(3) 0.027(3) -0.008(3) 0.003(3)
C13 0.093(3) 0.149(4) 0.120(3) -0.027(3) 0.012(2) -0.006(3)
C14 0.116(3) 0.105(3) 0.097(3) -0.021(2) 0.019(3) -0.009(3)
C15 0.078(2) 0.080(2) 0.0635(19) 0.0010(16) -0.0026(19) -0.006(2)
C16 0.093(3) 0.079(2) 0.0628(18) -0.0022(17) 0.0028(18) 0.003(2)
C17 0.139(4) 0.102(3) 0.099(3) -0.004(2) -0.002(3) 0.032(3)
C18 0.120(3) 0.113(3) 0.0669(19) -0.006(2) -0.009(2) 0.002(3)
C19 0.106(3) 0.130(4) 0.088(3) 0.013(2) 0.005(2) -0.028(3)

loop_
_atom_type_symbol
_atom_type_description
_atom_type_scat_dispersion_real
_atom_type_scat_dispersion_imag
_atom_type_scat_source
C C 0.0181 0.0091 'International Tables Vol C Tables 4.2.6.8 and 6.1.1.4'
H H 0.0000 0.0000 'International Tables Vol C Tables 4.2.6.8 and 6.1.1.4'
N N 0.0311 0.0180 'International Tables Vol C Tables 4.2.6.8 and 6.1.1.4'
O O 0.0492 0.0322 'International Tables Vol C Tables 4.2.6.8 and 6.1.1.4'
Cl Cl 0.3639 0.7018 'International Tables Vol C Tables 4.2.6.8 and 6.1.1.4'

loop_
_geom_angle_atom_site_label_1
_geom_angle_atom_site_label_2
_geom_angle_atom_site_label_3
_geom_angle
_geom_angle_publ_flag
C10 O11 C11 120.9(3) y
C15 O16 C16 121.7(3) y
C10 N C9 119.4(3) y
C10 N C2 127.3(3) y
C9 N C2 113.2(3) y
N C2 C7 102.0(2) y
N C2 C3 110.8(3) y
C7 C2 C3 113.1(3) y
N C2 H2 110.2 ?
C7 C2 H2 110.2 ?
C3 C2 H2 110.2 ?
C4 C3 C2 110.5(2) y
C4 C3 H3A 109.5 ?
C2 C3 H3A 109.5 ?
C4 C3 H3B 109.5 ?
C2 C3 H3B 109.5 ?
H3A C3 H3B 108.1 ?
C5 C4 C3 111.5(3) y
C5 C4 CL 110.5(3) y
C3 C4 CL 109.0(2) y
C5 C4 H4 108.6 ?
C3 C4 H4 108.6 ?
CL C4 H4 108.6 ?
C4 C5 C6 109.4(3) y
C4 C5 H5A 109.8 ?
C6 C5 H5A 109.8 ?
C4 C5 H5B 109.8 ?
C6 C5 H5B 109.8 ?
H5A C5 H5B 108.2 ?
C5 C6 C7 113.9(3) y
C5 C6 H6A 108.8 ?
C7 C6 H6A 108.8 ?
C5 C6 H6B 108.8 ?
C7 C6 H6B 108.8 ?
H6A C6 H6B 107.7 ?
C8 C7 C6 116.5(3) y
C8 C7 C2 102.3(3) y
C6 C7 C2 113.8(3) y
C8 C7 H7 107.9 ?
C6 C7 H7 107.9 ?
C2 C7 H7 107.9 ?
C7 C8 C9 103.7(3) y
C7 C8 H8A 111 ?
C9 C8 H8A 111 ?
C7 C8 H8B 111 ?
C9 C8 H8B 111 ?
H8A C8 H8B 109 ?
N C9 C15 112.4(3) y
N C9 C8 102.9(3) y
C15 C9 C8 111.9(3) y
N C9 H9 109.8 ?
C15 C9 H9 109.8 ?
C8 C9 H9 109.8 ?
O10 C10 O11 126.5(3) y
O10 C10 N 123.2(3) y
O11 C10 N 110.2(3) y
O11 C11 C12 110.4(3) y
O11 C11 C14 102.6(3) y
C12 C11 C14 110.5(3) y
O11 C11 C13 110.0(3) y
C12 C11 C13 111.9(3) y
C14 C11 C13 111.1(3) y
C11 C12 H12A 109.5 ?
C11 C12 H12B 109.5 ?
H12A C12 H12B 109.5 ?
C11 C12 H12C 109.5 ?
H12A C12 H12C 109.5 ?
H12B C12 H12C 109.5 ?
C11 C13 H13A 109.5 ?
C11 C13 H13B 109.5 ?
H13A C13 H13B 109.5 ?
C11 C13 H13C 109.5 ?
H13A C13 H13C 109.5 ?
H13B C13 H13C 109.5 ?
C11 C14 H14A 109.5 ?
C11 C14 H14B 109.5 ?
H14A C14 H14B 109.5 ?
C11 C14 H14C 109.5 ?
H14A C14 H14C 109.5 ?
H14B C14 H14C 109.5 ?
O15 C15 O16 125.4(3) y
O15 C15 C9 123.8(3) y
O16 C15 C9 110.7(3) y
C19 C16 O16 109.1(3) y
C19 C16 C17 114.2(3) y
O16 C16 C17 108.7(3) y
C19 C16 C18 111.7(3) y
O16 C16 C18 101.1(3) y
C17 C16 C18 111.2(3) y
C16 C17 H17A 109.5 ?
C16 C17 H17B 109.5 ?
H17A C17 H17B 109.5 ?
C16 C17 H17C 109.5 ?
H17A C17 H17C 109.5 ?
H17B C17 H17C 109.5 ?
C16 C18 H18A 109.5 ?
C16 C18 H18B 109.5 ?
H18A C18 H18B 109.5 ?
C16 C18 H18C 109.5 ?
H18A C18 H18C 109.5 ?
H18B C18 H18C 109.5 ?
C16 C19 H19A 109.5 ?
C16 C19 H19B 109.5 ?
H19A C19 H19B 109.5 ?
C16 C19 H19C 109.5 ?
H19A C19 H19C 109.5 ?
H19B C19 H19C 109.5 ?

loop_
_geom_bond_atom_site_label_1
_geom_bond_atom_site_label_2
_geom_bond_distance
_geom_bond_publ_flag
Cl C4 1.793(3) y
O10 C10 1.201(4) y
O11 C10 1.346(4) y
O11 C11 1.443(4) y
O15 C15 1.211(3) y
O16 C15 1.329(3) y
O16 C16 1.488(4) y
N C10 1.356(4) y
N C9 1.451(4) y
N C2 1.457(4) y
C2 C7 1.528(4) y
C2 C3 1.544(4) y
C2 H2 0.98 ?
C3 C4 1.521(4) y
C3 H3a 0.97 ?
C3 H3b 0.97 ?
C4 C5 1.496(4) y
C4 H4 0.98 ?
C5 C6 1.516(4) y
C5 H5a 0.97 ?
C5 H5b 0.97 ?
C6 C7 1.523(4) y
C6 H6a 0.97 ?
C6 H6b 0.97 ?
C7 C8 1.523(4) y
C7 H7 0.98 ?
C8 C9 1.532(4) y
C8 H8a 0.97 ?
C8 H8b 0.97 ?
C9 C15 1.502(4) y
C9 H9 0.98 ?
C11 C12 1.507(4) y
C11 C14 1.515(4) y
C11 C13 1.520(5) y
C12 H12a 0.96 ?
C12 H12b 0.96 ?
C12 H12c 0.96 ?
C13 H13a 0.96 ?
C13 H13b 0.96 ?
C13 H13c 0.96 ?
C14 H14a 0.96 ?
C14 H14b 0.96 ?
C14 H14c 0.96 ?
C16 C19 1.476(4) y
C16 C17 1.504(5) y
C16 C18 1.531(4) y
C17 H17a 0.96 ?
C17 H17b 0.96 ?
C17 H17c 0.96 ?
C18 H18a 0.96 ?
C18 H18b 0.96 ?
C18 H18c 0.96 ?
C19 H19a 0.96 ?
C19 H19b 0.96 ?
C19 H19c 0.96 ?

loop_
_geom_torsion_atom_site_label_1
_geom_torsion_atom_site_label_2
_geom_torsion_atom_site_label_3
_geom_torsion_atom_site_label_4
_geom_torsion
_geom_torsion_publ_flag
C10 N C2 C7 -158.0(3) y
C9 N C2 C7 20.2(3) y
C10 N C2 C3 81.3(4) y
C9 N C2 C3 -100.5(3) y
N C2 C3 C4 163.2(3) y
C7 C2 C3 C4 49.3(4) y
C2 C3 C4 C5 -59.3(4) y
C2 C3 C4 CL 178.5(2) y
C3 C4 C5 C6 61.3(4) y
CL C4 C5 C6 -177.3(2) y
C4 C5 C6 C7 -54.4(4) y
C5 C6 C7 C8 -72.4(4) y
C5 C6 C7 C2 46.2(4) y
N C2 C7 C8 -35.9(3) y
C3 C2 C7 C8 83.2(3) y
N C2 C7 C6 -162.4(3) y
C3 C2 C7 C6 -43.3(4) y
C6 C7 C8 C9 164.1(3) y
C2 C7 C8 C9 39.3(3) y
C10 N C9 C15 -57.0(4) y
C2 N C9 C15 124.7(3) y
C10 N C9 C8 -177.6(3) y
C2 N C9 C8 4.1(3) y
C7 C8 C9 N -27.0(3) y
C7 C8 C9 C15 -147.9(3) y
C11 O11 C10 O10 -2.6(5) y
C11 O11 C10 N 175.4(3) y
C9 N C10 O10 -1.7(5) y
C2 N C10 O10 176.4(3) y
C9 N C10 O11 -179.8(3) y
C2 N C10 O11 -1.7(5) y
C10 O11 C11 C12 -58.6(4) y
C10 O11 C11 C14 -176.4(3) y
C10 O11 C11 C13 65.3(4) y
C16 O16 C15 O15 7.0(5) y
C16 O16 C15 C9 -176.6(3) y
N C9 C15 O15 -38.5(5) y
C8 C9 C15 O15 76.8(4) y
N C9 C15 O16 145.1(3) y
C8 C9 C15 O16 -99.7(3) y
C15 O16 C16 C19 62.4(4) y
C15 O16 C16 C17 -62.7(4) y
C15 O16 C16 C18 -179.7(3) y
